data_7251769
loop_
_publ_author_name
'Zhang, Minghui'
'Heinemann, Frank W.'
'Khusniyarov, Marat M.'

_publ_section_title
;
 Spin-crossover iron(ii) complexes featuring boronic acid and boronic
 ester groups: synthesis and magnetic properties
;
_journal_issue 15
_journal_name_full CrystEngComm
_journal_page_first 2355
_journal_page_last 2363
_journal_paper_doi 10.1039/D6CE00062B
_journal_volume 28
_journal_year 2026
_chemical_formula_moiety 'C26 H28 B2 Fe N10 O4, 2(Cl O4)'
_chemical_formula_sum 'C26 H28 B2 Cl2 Fe N10 O12'
_chemical_formula_weight 820.95
_chemical_properties_physical Air-sensitive,Moisture-sensitive
_space_group_crystal_system monoclinic
_space_group_IT_number 15
_space_group_name_Hall '-C 2yc'
_space_group_name_H-M_alt 'C 1 2/c 1'
_atom_sites_solution_hydrogens mixed
_audit_creation_date 2019-11-28
_audit_creation_method
;
Olex2 1.2
(compiled 2018.05.29 svn.r3508 for OlexSys, GUI svn.r5506)
;
_audit_update_record
;
2025-10-13 deposited with the CCDC.	2026-03-02 downloaded from the CCDC.
;
_cell_angle_alpha 90
_cell_angle_beta 126.226(3)
_cell_angle_gamma 90
_cell_formula_units_Z 4
_cell_length_a 25.4259(15)
_cell_length_b 10.0950(5)
_cell_length_c 16.2659(11)
_cell_measurement_reflns_used 9865
_cell_measurement_temperature 100(2)
_cell_measurement_theta_max 30.51
_cell_measurement_theta_min 3.05
_cell_volume 3368.0(4)
_computing_cell_refinement 'SAINT V8.38A (Bruker AXS, 2016)'
_computing_data_collection 'Bruker APEX3 (Bruker AXS, 2015)'
_computing_data_reduction 'SAINT V8.38A (Bruker AXS, 2016)'
_computing_molecular_graphics 'SHELXTL 6.12 (Bruker AXS, 2002)'
_computing_publication_material 'Olex2 (Dolomanov et al., 2009)'
_computing_structure_refinement 'SHELXL-2018/3 (Sheldrick, 2015)'
_computing_structure_solution 'SHELX XT 2014/5 (Sheldrick, 2015)'
_diffrn_ambient_temperature 100(2)
_diffrn_measured_fraction_theta_full 0.997
_diffrn_measured_fraction_theta_max 0.998
_diffrn_measurement_device_type 'Bruker Kappa ImuS Duo Photon II CPAD'
_diffrn_measurement_method '\f and \w scans'
_diffrn_radiation_monochromator 'Quazar focussing montel optics'
_diffrn_radiation_source 'ImuS high brilliance micro-focus tube'
_diffrn_radiation_type MoK\a
_diffrn_radiation_wavelength 0.71073
_diffrn_reflns_av_R_equivalents 0.0478
_diffrn_reflns_av_unetI/netI 0.0205
_diffrn_reflns_Laue_measured_fraction_full 0.997
_diffrn_reflns_Laue_measured_fraction_max 0.998
_diffrn_reflns_limit_h_max 36
_diffrn_reflns_limit_h_min -36
_diffrn_reflns_limit_k_max 14
_diffrn_reflns_limit_k_min -14
_diffrn_reflns_limit_l_max 22
_diffrn_reflns_limit_l_min -23
_diffrn_reflns_number 68150
_diffrn_reflns_point_group_measured_fraction_full 0.997
_diffrn_reflns_point_group_measured_fraction_max 0.998
_diffrn_reflns_theta_full 25.242
_diffrn_reflns_theta_max 30.524
_diffrn_reflns_theta_min 1.986
_diffrn_standards_number 0
_exptl_absorpt_coefficient_mu 0.684
_exptl_absorpt_correction_T_max 0.7461
_exptl_absorpt_correction_T_min 0.6874
_exptl_absorpt_correction_type multi-scan
_exptl_absorpt_process_details
;
SADABS-2016/2 (Bruker,2016/2) was used for absorption correction.
wR2(int) was 0.0964 before and 0.0551 after correction.
The Ratio of minimum to maximum transmission is 0.9213.
The \l/2 correction factor is Not present.
;
_exptl_crystal_colour orange
_exptl_crystal_density_diffrn 1.619
_exptl_crystal_description block
_exptl_crystal_F_000 1680
_exptl_crystal_recrystallization_method 'Re-crystallisation from solvent: ethanol'
_exptl_crystal_size_max 0.2
_exptl_crystal_size_mid 0.06
_exptl_crystal_size_min 0.06
_refine_diff_density_max 0.484
_refine_diff_density_min -0.548
_refine_diff_density_rms 0.062
_refine_ls_extinction_method none
_refine_ls_goodness_of_fit_ref 1.054
_refine_ls_hydrogen_treatment mixed
_refine_ls_matrix_type full
_refine_ls_number_parameters 244
_refine_ls_number_reflns 5152
_refine_ls_number_restraints 0
_refine_ls_restrained_S_all 1.054
_refine_ls_R_factor_all 0.0385
_refine_ls_R_factor_gt 0.0314
_refine_ls_shift/su_max 0.002
_refine_ls_shift/su_mean 0.000
_refine_ls_structure_factor_coef Fsqd
_refine_ls_weighting_details 'w=1/[\s^2^(Fo^2^)+(0.0333P)^2^+5.1455P] where P=(Fo^2^+2Fc^2^)/3'
_refine_ls_weighting_scheme calc
_refine_ls_wR_factor_gt 0.0761
_refine_ls_wR_factor_ref 0.0803
_reflns_Friedel_coverage 0.000
_reflns_number_gt 4553
_reflns_number_total 5152
_reflns_threshold_expression 'I > 2\s(I)'
_cod_data_source_file d6ce00062b2.cif
_cod_data_source_block mmk1908
_cod_depositor_comments 'Adding full bibliography for 7251766--7251769.cif.'
_cod_database_code 7251769
_shelx_shelxl_version_number 2018/3
_shelx_space_group_comment
;
The symmetry employed for this shelxl refinement is uniquely defined
by the following loop, which should always be used as a source of
symmetry information in preference to the above space-group names.
They are only intended as comments.
;
_shelx_estimated_absorpt_t_max 0.960
_shelx_estimated_absorpt_t_min 0.875
_olex2_refinement_description
;
1. Fixed Uiso
 At 1.2 times of:
  All C(H) groups, All C(H,H) groups
 At 1.5 times of:
  All C(H,H,H) groups, All O(H) groups
2.a Secondary CH2 refined with riding coordinates:
 C12(H12A,H12B)
2.b Aromatic/amide H refined with riding coordinates:
 C1(H1), C2(H2A), C3(H3), C5(H5), C7(H7), C9(H9), C10(H10), C11(H11)
2.c Idealised Me refined as rotating group:
 C13(H13A,H13B,H13C)
;
_olex2_submission_special_instructions 'No special instructions were received'

loop_
_space_group_symop_operation_xyz
'x, y, z'
'-x, y, -z+1/2'
'x+1/2, y+1/2, z'
'-x+1/2, y+1/2, -z+1/2'
'-x, -y, -z'
'x, -y, z-1/2'
'-x+1/2, -y+1/2, -z'
'x+1/2, -y+1/2, z-1/2'

loop_
_atom_site_label
_atom_site_type_symbol
_atom_site_fract_x
_atom_site_fract_y
_atom_site_fract_z
_atom_site_U_iso_or_equiv
_atom_site_adp_type
_atom_site_occupancy
_atom_site_site_symmetry_order
_atom_site_calc_flag
_atom_site_refinement_flags_posn
_atom_site_refinement_flags_adp
_atom_site_refinement_flags_occupancy
_atom_site_disorder_assembly
_atom_site_disorder_group
Fe1 Fe 0.500000 0.35665(3) 0.250000 0.01083(6) Uani 1 2 d S T P . .
O1 O 0.83543(4) 0.52906(10) 0.58122(7) 0.01506(18) Uani 1 1 d . . . . .
O2 O 0.84971(5) 0.39655(11) 0.47727(8) 0.0190(2) Uani 1 1 d . . . . .
H2 H 0.8329(10) 0.357(2) 0.4283(16) 0.029 Uiso 1 1 d R . . . .
N1 N 0.52831(5) 0.49929(11) 0.37062(8) 0.0131(2) Uani 1 1 d . . . . .
N2 N 0.59427(5) 0.52004(11) 0.43736(8) 0.0124(2) Uani 1 1 d . . . . .
N3 N 0.60359(5) 0.36647(10) 0.34344(8) 0.01123(19) Uani 1 1 d . . . . .
N4 N 0.59899(5) 0.20719(11) 0.23945(8) 0.01134(19) Uani 1 1 d . . . . .
N5 N 0.53270(5) 0.21105(11) 0.18893(8) 0.01180(19) Uani 1 1 d . . . . .
B1 B 0.81092(7) 0.44556(14) 0.50131(11) 0.0133(2) Uani 1 1 d . . . . .
C1 C 0.50239(6) 0.57578(13) 0.40459(10) 0.0155(2) Uani 1 1 d . . . . .
H1 H 0.457008 0.582075 0.373680 0.019 Uiso 1 1 calc R . . . .
C2 C 0.55074(7) 0.64611(14) 0.49207(11) 0.0180(3) Uani 1 1 d . . . . .
H2A H 0.544527 0.706992 0.530174 0.022 Uiso 1 1 calc R . . . .
C3 C 0.60883(6) 0.60851(14) 0.51099(10) 0.0163(2) Uani 1 1 d . . . . .
H3 H 0.651051 0.638541 0.565117 0.020 Uiso 1 1 calc R . . . .
C4 C 0.63539(6) 0.45437(12) 0.41928(9) 0.0115(2) Uani 1 1 d . . . . .
C5 C 0.70124(6) 0.48008(13) 0.47228(9) 0.0127(2) Uani 1 1 d . . . . .
H5 H 0.722119 0.543594 0.525683 0.015 Uiso 1 1 calc R . . . .
C6 C 0.73633(6) 0.41001(12) 0.44516(9) 0.0118(2) Uani 1 1 d . . . . .
C7 C 0.70378(6) 0.31517(12) 0.36759(9) 0.0120(2) Uani 1 1 d . . . . .
H7 H 0.726384 0.264235 0.348484 0.014 Uiso 1 1 calc R . . . .
C8 C 0.63772(6) 0.29789(12) 0.31963(9) 0.0110(2) Uani 1 1 d . . . . .
C9 C 0.61696(6) 0.10808(13) 0.20432(9) 0.0137(2) Uani 1 1 d . . . . .
H9 H 0.660139 0.086102 0.228044 0.016 Uiso 1 1 calc R . . . .
C10 C 0.56070(6) 0.04579(13) 0.12790(10) 0.0150(2) Uani 1 1 d . . . . .
H10 H 0.556948 -0.027355 0.088001 0.018 Uiso 1 1 calc R . . . .
C11 C 0.50975(6) 0.11296(13) 0.12106(9) 0.0138(2) Uani 1 1 d . . . . .
H11 H 0.464881 0.091282 0.074230 0.017 Uiso 1 1 calc R . . . .
C12 C 0.89884(6) 0.58715(13) 0.63052(10) 0.0155(2) Uani 1 1 d . . . . .
H12A H 0.906696 0.610289 0.579464 0.019 Uiso 1 1 calc R . . . .
H12B H 0.932892 0.523789 0.679708 0.019 Uiso 1 1 calc R . . . .
C13 C 0.90106(7) 0.71035(14) 0.68533(11) 0.0207(3) Uani 1 1 d . . . . .
H13A H 0.865550 0.770022 0.636615 0.031 Uiso 1 1 calc GR . . . .
H13B H 0.942969 0.755253 0.716230 0.031 Uiso 1 1 calc GR . . . .
H13C H 0.896111 0.685646 0.738687 0.031 Uiso 1 1 calc GR . . . .
Cl1 Cl 0.79468(2) 0.14995(3) 0.26078(2) 0.01799(8) Uani 1 1 d . . . . .
O11 O 0.84432(5) 0.07259(12) 0.26744(9) 0.0248(2) Uani 1 1 d . . . . .
O12 O 0.73945(6) 0.16285(14) 0.15629(9) 0.0359(3) Uani 1 1 d . . . . .
O13 O 0.77510(6) 0.08673(12) 0.31854(9) 0.0262(2) Uani 1 1 d . . . . .
O14 O 0.81986(7) 0.28049(12) 0.30286(11) 0.0363(3) Uani 1 1 d . . . . .

loop_
_atom_site_aniso_label
_atom_site_aniso_U_11
_atom_site_aniso_U_22
_atom_site_aniso_U_33
_atom_site_aniso_U_23
_atom_site_aniso_U_13
_atom_site_aniso_U_12
Fe1 0.00680(11) 0.01323(12) 0.01142(11) 0.000 0.00482(9) 0.000
O1 0.0092(4) 0.0202(5) 0.0143(4) -0.0040(3) 0.0061(3) -0.0036(3)
O2 0.0105(4) 0.0248(5) 0.0200(5) -0.0094(4) 0.0080(4) -0.0028(4)
N1 0.0087(4) 0.0160(5) 0.0141(5) 0.0001(4) 0.0064(4) 0.0001(4)
N2 0.0092(4) 0.0147(5) 0.0137(5) -0.0015(4) 0.0070(4) -0.0001(4)
N3 0.0092(4) 0.0125(5) 0.0116(4) -0.0003(4) 0.0059(4) 0.0001(4)
N4 0.0075(4) 0.0135(5) 0.0118(4) -0.0016(4) 0.0050(4) -0.0005(4)
N5 0.0070(4) 0.0148(5) 0.0119(4) -0.0002(4) 0.0046(4) -0.0009(4)
B1 0.0103(6) 0.0143(6) 0.0131(6) 0.0005(5) 0.0058(5) 0.0004(5)
C1 0.0136(5) 0.0173(6) 0.0185(6) 0.0006(5) 0.0110(5) 0.0024(5)
C2 0.0165(6) 0.0206(6) 0.0188(6) -0.0028(5) 0.0115(5) 0.0022(5)
C3 0.0146(6) 0.0177(6) 0.0159(6) -0.0040(5) 0.0086(5) -0.0002(5)
C4 0.0108(5) 0.0119(5) 0.0119(5) 0.0007(4) 0.0067(4) 0.0010(4)
C5 0.0101(5) 0.0145(5) 0.0115(5) -0.0010(4) 0.0054(4) -0.0005(4)
C6 0.0092(5) 0.0137(5) 0.0108(5) 0.0009(4) 0.0050(4) 0.0001(4)
C7 0.0097(5) 0.0134(5) 0.0128(5) -0.0001(4) 0.0065(4) 0.0007(4)
C8 0.0105(5) 0.0114(5) 0.0106(5) 0.0004(4) 0.0059(4) 0.0002(4)
C9 0.0124(5) 0.0157(6) 0.0131(5) -0.0017(4) 0.0077(5) 0.0011(4)
C10 0.0149(6) 0.0154(6) 0.0136(5) -0.0024(4) 0.0079(5) -0.0006(4)
C11 0.0119(5) 0.0163(6) 0.0125(5) -0.0017(4) 0.0068(5) -0.0029(4)
C12 0.0102(5) 0.0182(6) 0.0166(6) -0.0044(5) 0.0071(5) -0.0032(4)
C13 0.0212(6) 0.0174(6) 0.0251(7) -0.0066(5) 0.0145(6) -0.0054(5)
Cl1 0.01624(14) 0.02103(16) 0.01932(15) -0.00338(11) 0.01195(13) 0.00004(11)
O11 0.0167(5) 0.0325(6) 0.0288(5) -0.0068(5) 0.0154(4) 0.0014(4)
O12 0.0262(6) 0.0482(8) 0.0226(6) 0.0037(5) 0.0086(5) 0.0111(5)
O13 0.0261(5) 0.0285(6) 0.0347(6) 0.0061(5) 0.0239(5) 0.0050(4)
O14 0.0583(8) 0.0253(6) 0.0458(7) -0.0169(5) 0.0421(7) -0.0140(6)

loop_
_atom_type_symbol
_atom_type_description
_atom_type_scat_dispersion_real
_atom_type_scat_dispersion_imag
_atom_type_scat_source
C C 0.0033 0.0016 'International Tables Vol C Tables 4.2.6.8 and 6.1.1.4'
H H 0.0000 0.0000 'International Tables Vol C Tables 4.2.6.8 and 6.1.1.4'
B B 0.0013 0.0007 'International Tables Vol C Tables 4.2.6.8 and 6.1.1.4'
Cl Cl 0.1484 0.1585 'International Tables Vol C Tables 4.2.6.8 and 6.1.1.4'
Fe Fe 0.3463 0.8444 'International Tables Vol C Tables 4.2.6.8 and 6.1.1.4'
N N 0.0061 0.0033 'International Tables Vol C Tables 4.2.6.8 and 6.1.1.4'
O O 0.0106 0.0060 'International Tables Vol C Tables 4.2.6.8 and 6.1.1.4'

loop_
_geom_angle_atom_site_label_1
_geom_angle_atom_site_label_2
_geom_angle_atom_site_label_3
_geom_angle
_geom_angle_site_symmetry_1
_geom_angle_site_symmetry_3
_geom_angle_publ_flag
N1 Fe1 N1 97.52(6) . 2_655 ?
N1 Fe1 N5 92.69(4) 2_655 . ?
N1 Fe1 N5 146.75(4) . . ?
N1 Fe1 N5 92.69(4) . 2_655 ?
N1 Fe1 N5 146.75(4) 2_655 2_655 ?
N3 Fe1 N1 73.50(4) 2_655 2_655 ?
N3 Fe1 N1 73.50(4) . . ?
N3 Fe1 N1 102.86(4) 2_655 . ?
N3 Fe1 N1 102.87(4) . 2_655 ?
N3 Fe1 N3 174.66(6) . 2_655 ?
N3 Fe1 N5 73.39(4) 2_655 2_655 ?
N3 Fe1 N5 110.38(4) 2_655 . ?
N3 Fe1 N5 73.39(4) . . ?
N3 Fe1 N5 110.38(4) . 2_655 ?
N5 Fe1 N5 95.89(6) . 2_655 ?
B1 O1 C12 121.27(10) . . ?
B1 O2 H2 116.4(16) . . ?
N2 N1 Fe1 114.28(8) . . ?
C1 N1 Fe1 140.83(9) . . ?
C1 N1 N2 104.89(10) . . ?
N1 N2 C4 118.30(10) . . ?
C3 N2 N1 111.51(10) . . ?
C3 N2 C4 130.14(11) . . ?
C4 N3 Fe1 120.59(8) . . ?
C8 N3 Fe1 120.77(8) . . ?
C8 N3 C4 118.06(10) . . ?
N5 N4 C8 118.34(10) . . ?
C9 N4 N5 111.64(10) . . ?
C9 N4 C8 129.96(10) . . ?
N4 N5 Fe1 114.08(7) . . ?
C11 N5 Fe1 140.77(9) . . ?
C11 N5 N4 104.87(10) . . ?
O1 B1 C6 114.18(11) . . ?
O2 B1 O1 120.35(12) . . ?
O2 B1 C6 125.43(12) . . ?
N1 C1 H1 124.4 . . ?
N1 C1 C2 111.27(11) . . ?
C2 C1 H1 124.4 . . ?
C1 C2 H2A 127.2 . . ?
C3 C2 C1 105.61(12) . . ?
C3 C2 H2A 127.2 . . ?
N2 C3 C2 106.73(12) . . ?
N2 C3 H3 126.6 . . ?
C2 C3 H3 126.6 . . ?
N3 C4 N2 112.76(10) . . ?
N3 C4 C5 123.38(11) . . ?
C5 C4 N2 123.85(11) . . ?
C4 C5 H5 120.9 . . ?
C4 C5 C6 118.17(11) . . ?
C6 C5 H5 120.9 . . ?
C5 C6 B1 118.22(11) . . ?
C5 C6 C7 118.85(11) . . ?
C7 C6 B1 122.89(11) . . ?
C6 C7 H7 121.0 . . ?
C8 C7 C6 117.97(11) . . ?
C8 C7 H7 121.0 . . ?
N3 C8 N4 112.75(10) . . ?
N3 C8 C7 123.54(11) . . ?
C7 C8 N4 123.71(11) . . ?
N4 C9 H9 126.6 . . ?
N4 C9 C10 106.77(11) . . ?
C10 C9 H9 126.6 . . ?
C9 C10 H10 127.2 . . ?
C9 C10 C11 105.60(11) . . ?
C11 C10 H10 127.2 . . ?
N5 C11 C10 111.12(11) . . ?
N5 C11 H11 124.4 . . ?
C10 C11 H11 124.4 . . ?
O1 C12 H12A 110.2 . . ?
O1 C12 H12B 110.2 . . ?
O1 C12 C13 107.69(10) . . ?
H12A C12 H12B 108.5 . . ?
C13 C12 H12A 110.2 . . ?
C13 C12 H12B 110.2 . . ?
C12 C13 H13A 109.5 . . ?
C12 C13 H13B 109.5 . . ?
C12 C13 H13C 109.5 . . ?
H13A C13 H13B 109.5 . . ?
H13A C13 H13C 109.5 . . ?
H13B C13 H13C 109.5 . . ?
O11 Cl1 O12 109.93(7) . . ?
O11 Cl1 O13 109.67(7) . . ?
O11 Cl1 O14 109.67(8) . . ?
O12 Cl1 O13 109.76(8) . . ?
O12 Cl1 O14 109.11(9) . . ?
O13 Cl1 O14 108.69(7) . . ?

loop_
_geom_bond_atom_site_label_1
_geom_bond_atom_site_label_2
_geom_bond_distance
_geom_bond_site_symmetry_2
_geom_bond_publ_flag
Fe1 N1 2.1844(11) 2_655 ?
Fe1 N1 2.1844(11) . ?
Fe1 N3 2.1274(10) 2_655 ?
Fe1 N3 2.1274(10) . ?
Fe1 N5 2.1943(11) 2_655 ?
Fe1 N5 2.1943(11) . ?
O1 B1 1.3532(17) . ?
O1 C12 1.4346(15) . ?
O2 H2 0.76(2) . ?
O2 B1 1.3513(17) . ?
N1 N2 1.3723(14) . ?
N1 C1 1.3290(16) . ?
N2 C3 1.3583(16) . ?
N2 C4 1.4080(15) . ?
N3 C4 1.3357(16) . ?
N3 C8 1.3339(15) . ?
N4 N5 1.3712(14) . ?
N4 C8 1.4110(15) . ?
N4 C9 1.3584(16) . ?
N5 C11 1.3335(16) . ?
B1 C6 1.5850(18) . ?
C1 H1 0.9500 . ?
C1 C2 1.4045(19) . ?
C2 H2A 0.9500 . ?
C2 C3 1.3721(18) . ?
C3 H3 0.9500 . ?
C4 C5 1.3812(17) . ?
C5 H5 0.9500 . ?
C5 C6 1.3986(17) . ?
C6 C7 1.3998(17) . ?
C7 H7 0.9500 . ?
C7 C8 1.3825(16) . ?
C9 H9 0.9500 . ?
C9 C10 1.3731(18) . ?
C10 H10 0.9500 . ?
C10 C11 1.4070(18) . ?
C11 H11 0.9500 . ?
C12 H12A 0.9900 . ?
C12 H12B 0.9900 . ?
C12 C13 1.5118(19) . ?
C13 H13A 0.9800 . ?
C13 H13B 0.9800 . ?
C13 H13C 0.9800 . ?
Cl1 O11 1.4329(11) . ?
Cl1 O12 1.4341(12) . ?
Cl1 O13 1.4461(11) . ?
Cl1 O14 1.4481(12) . ?

loop_
_geom_torsion_atom_site_label_1
_geom_torsion_atom_site_label_2
_geom_torsion_atom_site_label_3
_geom_torsion_atom_site_label_4
_geom_torsion
_geom_torsion_site_symmetry_1
_geom_torsion_site_symmetry_2
_geom_torsion_site_symmetry_3
_geom_torsion_site_symmetry_4
_geom_torsion_publ_flag
Fe1 N1 N2 C3 -179.41(9) . . . . ?
Fe1 N1 N2 C4 2.83(14) . . . . ?
Fe1 N1 C1 C2 178.91(11) . . . . ?
Fe1 N3 C4 N2 8.87(14) . . . . ?
Fe1 N3 C4 C5 -169.59(10) . . . . ?
Fe1 N3 C8 N4 -9.50(14) . . . . ?
Fe1 N3 C8 C7 169.72(9) . . . . ?
Fe1 N5 C11 C10 -172.85(10) . . . . ?
O1 B1 C6 C5 8.92(17) . . . . ?
O1 B1 C6 C7 -173.32(12) . . . . ?
O2 B1 C6 C5 -173.25(13) . . . . ?
O2 B1 C6 C7 4.5(2) . . . . ?
N1 N2 C3 C2 0.29(16) . . . . ?
N1 N2 C4 N3 -7.42(16) . . . . ?
N1 N2 C4 C5 171.03(12) . . . . ?
N1 C1 C2 C3 -0.13(16) . . . . ?
N2 N1 C1 C2 0.30(15) . . . . ?
N2 C4 C5 C6 -178.49(11) . . . . ?
N3 C4 C5 C6 -0.19(19) . . . . ?
N4 N5 C11 C10 0.30(14) . . . . ?
N4 C9 C10 C11 -0.28(14) . . . . ?
N5 N4 C8 N3 7.69(15) . . . . ?
N5 N4 C8 C7 -171.53(11) . . . . ?
N5 N4 C9 C10 0.49(15) . . . . ?
B1 O1 C12 C13 158.32(12) . . . . ?
B1 C6 C7 C8 -176.12(11) . . . . ?
C1 N1 N2 C3 -0.37(14) . . . . ?
C1 N1 N2 C4 -178.13(11) . . . . ?
C1 C2 C3 N2 -0.10(16) . . . . ?
C3 N2 C4 N3 175.30(13) . . . . ?
C3 N2 C4 C5 -6.2(2) . . . . ?
C4 N2 C3 C2 177.71(13) . . . . ?
C4 N3 C8 N4 179.21(11) . . . . ?
C4 N3 C8 C7 -1.56(18) . . . . ?
C4 C5 C6 B1 176.36(11) . . . . ?
C4 C5 C6 C7 -1.49(18) . . . . ?
C5 C6 C7 C8 1.62(18) . . . . ?
C6 C7 C8 N3 -0.09(19) . . . . ?
C6 C7 C8 N4 179.05(11) . . . . ?
C8 N3 C4 N2 -179.83(10) . . . . ?
C8 N3 C4 C5 1.71(18) . . . . ?
C8 N4 N5 Fe1 -2.67(13) . . . . ?
C8 N4 N5 C11 -177.93(11) . . . . ?
C8 N4 C9 C10 177.55(12) . . . . ?
C9 N4 N5 Fe1 174.77(8) . . . . ?
C9 N4 N5 C11 -0.49(14) . . . . ?
C9 N4 C8 N3 -169.20(12) . . . . ?
C9 N4 C8 C7 11.6(2) . . . . ?
C9 C10 C11 N5 -0.02(15) . . . . ?
C12 O1 B1 O2 11.70(19) . . . . ?
C12 O1 B1 C6 -170.35(11) . . . . ?
